data_9004428
loop_
_publ_author_name
'McDonald, A. M.'

_publ_section_title
;
 The crystal structure of sabinaite, Na4Zr2TiO4(CO3)4
;
_journal_name_full 'The Canadian Mineralogist'
_journal_page_first 811
_journal_page_last 815
_journal_volume 34
_journal_year 1996
_chemical_compound_source 'Mont St-Hilaire, Quebec, Canada'
_chemical_formula_sum 'C4 Na4 O16 Ti Zr2'
_chemical_name_mineral Sabinaite
_space_group_IT_number 15
_symmetry_space_group_name_Hall '-C 2yc'
_symmetry_space_group_name_H-M 'C 1 2/c 1'
_cell_angle_alpha 90
_cell_angle_beta 94.14
_cell_angle_gamma 90
_cell_length_a 10.196
_cell_length_b 6.616
_cell_length_c 17.958
_cell_formula_units_Z 4
_cell_volume 1208.227
_database_code_amcsd 0005502
_exptl_crystal_density_diffrn 3.443
_cod_original_formula_sum 'Na4 Zr2 Ti C4 O16'
_cod_database_code 9004428

loop_
_space_group_symop_operation_xyz
x,y,z
1/2+x,1/2+y,z
x,-y,1/2+z
1/2+x,1/2-y,1/2+z
-x,y,1/2-z
1/2-x,1/2+y,1/2-z
-x,-y,-z
1/2-x,1/2-y,-z

loop_
_atom_site_aniso_label
_atom_site_aniso_U_11
_atom_site_aniso_U_22
_atom_site_aniso_U_33
_atom_site_aniso_U_12
_atom_site_aniso_U_13
_atom_site_aniso_U_23
Na1 0.01790 0.01620 0.01600 0.00160 0.00080 0.00050
Na2 0.01780 0.01680 0.02100 0.00110 -0.00570 -0.00240
Zr 0.00490 0.00450 0.00630 0.00010 0.00060 0.00010
Ti 0.00480 0.00520 0.00900 0.00000 0.00060 0.00000
C1 0.01200 0.00870 0.01070 0.00080 0.00130 0.00160
C2 0.01070 0.00780 0.00930 0.00050 0.00130 -0.00020
O1 0.00820 0.01890 0.01110 0.00020 0.00120 0.00060
O2 0.00890 0.01810 0.01010 -0.00080 0.00080 0.00000
O3 0.00900 0.00490 0.01340 0.00090 0.00100 0.00070
O4 0.00630 0.00550 0.01600 -0.00020 -0.00040 -0.00050
O5 0.01990 0.03000 0.01270 -0.00350 0.00470 -0.00720
O6 0.00890 0.01270 0.00880 -0.00050 0.00040 -0.00100
O7 0.00870 0.01430 0.00950 0.00090 0.00110 0.00040
O8 0.01590 0.02630 0.00920 0.00220 0.00300 -0.00260

loop_
_atom_site_label
_atom_site_fract_x
_atom_site_fract_y
_atom_site_fract_z
Na1 0.89710 0.55930 0.41840
Na2 0.87210 0.08740 0.43350
Zr 0.69160 0.31230 0.24780
Ti 0.00000 0.30790 0.25000
C1 0.14990 0.35120 0.39960
C2 0.59420 0.33530 0.38340
O1 0.03740 0.30730 0.36430
O2 0.71950 0.33160 0.37230
O3 0.13600 0.50340 0.24000
O4 0.86380 0.12070 0.26300
O5 0.15470 0.43060 0.46240
O6 0.51950 0.30910 0.32150
O7 0.25930 0.31590 0.36730
O8 0.54880 0.35680 0.44500

loop_
_cod_related_entry_id
_cod_related_entry_database
_cod_related_entry_code
1 AMCSD 0005502
